data_1566864
loop_
_publ_author_name
'Peel, Andrew J.'
'Terzopoulos, Alexandros'
'Jethwa, Rajesh B.'
'Choudhury, Dipanjana'
'Niu, Hao-Che'
'Bond, Andrew D.'
'Slaughter, Jonathan'
'Wright, Dominic S.'

_publ_section_title
;
 A chiral phosphazane reagent strategy for the determination of
 enantiomeric excess of amines
;
_journal_name_full 'Chemical Science'
_journal_paper_doi 10.1039/D2SC01692C
_journal_year 2022
_chemical_absolute_configuration ad
_chemical_formula_moiety 'C25 H52 N3 O P2 +, I -, 0.5(C7 H8)'
_chemical_formula_sum 'C28.5 H56 I N3 O P2'
_chemical_formula_weight 645.60
_space_group_crystal_system monoclinic
_space_group_IT_number 5
_space_group_name_Hall 'C 2y'
_space_group_name_H-M_alt 'C 1 2 1'
_atom_sites_solution_hydrogens geom
_atom_sites_solution_primary dual
_atom_sites_solution_secondary difmap
_audit_creation_method SHELXL-2018/3
_audit_update_record
;
2022-03-11 deposited with the CCDC.	2022-04-12 downloaded from the CCDC.
;
_cell_angle_alpha 90
_cell_angle_beta 92.239(10)
_cell_angle_gamma 90
_cell_formula_units_Z 4
_cell_length_a 14.361(2)
_cell_length_b 11.6776(18)
_cell_length_c 20.980(4)
_cell_measurement_reflns_used 1421
_cell_measurement_temperature 220(2)
_cell_measurement_theta_max 41.31
_cell_measurement_theta_min 4.22
_cell_volume 3515.7(10)
_computing_cell_refinement 'SAINT (Bruker, 2016)'
_computing_data_collection 'APEX3 (Bruker, 2016)'
_computing_data_reduction SAINT
_computing_molecular_graphics 'Mercury (Macrae et al., 2008)'
_computing_publication_material SHELXL
_computing_structure_refinement 'SHELXL (Sheldrick, 2015)'
_computing_structure_solution 'SHELXT (Sheldrick, 2015)'
_diffrn_ambient_temperature 220(2)
_diffrn_measured_fraction_theta_full 0.998
_diffrn_measured_fraction_theta_max 0.998
_diffrn_measurement_device_type 'Bruker D8-QUEST PHOTON-III'
_diffrn_measurement_method '\w and \f-scans'
_diffrn_radiation_type CuK\a
_diffrn_radiation_wavelength 1.54178
_diffrn_reflns_av_R_equivalents 0.1451
_diffrn_reflns_av_unetI/netI 0.1461
_diffrn_reflns_Laue_measured_fraction_full 0.998
_diffrn_reflns_Laue_measured_fraction_max 0.998
_diffrn_reflns_limit_h_max 14
_diffrn_reflns_limit_h_min -15
_diffrn_reflns_limit_k_max 12
_diffrn_reflns_limit_k_min -12
_diffrn_reflns_limit_l_max 21
_diffrn_reflns_limit_l_min -21
_diffrn_reflns_number 14137
_diffrn_reflns_point_group_measured_fraction_full 0.995
_diffrn_reflns_point_group_measured_fraction_max 0.995
_diffrn_reflns_theta_full 54.075
_diffrn_reflns_theta_max 54.075
_diffrn_reflns_theta_min 4.218
_diffrn_source 'Incoatec I\mS Cu microsource'
_exptl_absorpt_coefficient_mu 8.179
_exptl_absorpt_correction_T_max 0.7507
_exptl_absorpt_correction_T_min 0.5535
_exptl_absorpt_correction_type multi-scan
_exptl_absorpt_process_details 'SADABS (Bruker, 2014)'
_exptl_crystal_colour colourless
_exptl_crystal_density_diffrn 1.220
_exptl_crystal_description plate
_exptl_crystal_F_000 1356
_exptl_crystal_size_max 0.120
_exptl_crystal_size_mid 0.120
_exptl_crystal_size_min 0.010
_refine_diff_density_max 0.418
_refine_diff_density_min -0.529
_refine_diff_density_rms 0.076
_refine_ls_abs_structure_details
;
Flack x determined using 775 quotients [(I+)-(I-)]/[(I+)+(I-)]
(Parsons, Flack and Wagner, Acta Cryst. B69 (2013) 249-259).
;
_refine_ls_abs_structure_Flack 0.034(17)
_refine_ls_extinction_method none
_refine_ls_goodness_of_fit_ref 1.036
_refine_ls_hydrogen_treatment constr
_refine_ls_matrix_type full
_refine_ls_number_parameters 308
_refine_ls_number_reflns 4246
_refine_ls_number_restraints 197
_refine_ls_restrained_S_all 1.034
_refine_ls_R_factor_all 0.1228
_refine_ls_R_factor_gt 0.0719
_refine_ls_shift/su_max 0.000
_refine_ls_shift/su_mean 0.000
_refine_ls_structure_factor_coef Fsqd
_refine_ls_weighting_details 'w=1/[\s^2^(Fo^2^)+(0.0662P)^2^] where P=(Fo^2^+2Fc^2^)/3'
_refine_ls_weighting_scheme calc
_refine_ls_wR_factor_gt 0.1626
_refine_ls_wR_factor_ref 0.1910
_reflns_Friedel_coverage 0.878
_reflns_Friedel_fraction_full 0.991
_reflns_Friedel_fraction_max 0.991
_reflns_number_gt 2637
_reflns_number_total 4246
_reflns_threshold_expression 'I > 2\s(I)'
_cod_data_source_file d2sc01692c3.cif
_cod_data_source_block 13R
_cod_original_cell_volume 3515.6(10)
_cod_original_sg_symbol_H-M 'C 2'
_cod_original_formula_sum 'C28.50 H56 I N3 O P2'
_cod_database_code 1566864
_cambridge_user_name 'Alexandros Terzopoulos'
_cambridge_user_crsid at844
_cambridge_supervisor_name 'Dominic Wright'
_cambridge_supervisor_crsid dsw1000
_cambridge_crystallographer_name 'Andrew Bond'
_cambridge_crystallographer_crsid adb29
_cambridge_sample_id AT007_crop2
_cambridge_data_id DW_B1_0426
_shelx_space_group_comment
;
The symmetry employed for this shelxl refinement is uniquely defined
by the following loop, which should always be used as a source of
symmetry information in preference to the above space-group names.
They are only intended as comments.
;
_shelx_estimated_absorpt_t_min 0.440
_shelx_estimated_absorpt_t_max 0.923

loop_
_space_group_symop_operation_xyz
'x, y, z'
'-x, y, -z'
'x+1/2, y+1/2, z'
'-x+1/2, y+1/2, -z'

loop_
_atom_site_label
_atom_site_type_symbol
_atom_site_fract_x
_atom_site_fract_y
_atom_site_fract_z
_atom_site_U_iso_or_equiv
_atom_site_adp_type
_atom_site_occupancy
_atom_site_site_symmetry_order
_atom_site_calc_flag
_atom_site_refinement_flags_posn
_atom_site_refinement_flags_adp
_atom_site_refinement_flags_occupancy
_atom_site_disorder_assembly
_atom_site_disorder_group
I1 I 0.24274(9) 0.0496(4) 0.10954(7) 0.0843(6) Uani 1 1 d . . . . .
P1 P 0.2404(6) 0.6471(7) 0.1511(3) 0.082(2) Uani 1 1 d . . . . .
P2 P 0.2400(5) 0.4364(7) 0.1236(3) 0.0676(19) Uani 1 1 d . . . . .
O1 O 0.2438(10) 0.6541(13) 0.2286(7) 0.079(4) Uani 1 1 d . . . . .
N1 N 0.3166(12) 0.535(2) 0.1358(8) 0.082(5) Uani 1 1 d . . . . .
N2 N 0.1637(11) 0.539(2) 0.1388(7) 0.082(5) Uani 1 1 d . . . . .
N3 N 0.2471(14) 0.3312(15) 0.1705(9) 0.078(5) Uani 1 1 d . . . . .
H3 H 0.248934 0.263110 0.153827 0.117 Uiso 1 1 calc R U . . .
C1 C 0.4176(12) 0.5498(19) 0.1223(8) 0.085(5) Uani 1 1 d D U . . .
C2 C 0.426(2) 0.638(2) 0.0682(10) 0.141(12) Uani 1 1 d D U . . .
H2A H 0.491685 0.647871 0.059184 0.212 Uiso 1 1 calc R U . . .
H2B H 0.392931 0.610139 0.030141 0.212 Uiso 1 1 calc R U . . .
H2C H 0.400323 0.710252 0.081030 0.212 Uiso 1 1 calc R U . . .
C3 C 0.456(2) 0.4335(18) 0.1019(13) 0.149(13) Uani 1 1 d D U . . .
H3A H 0.521744 0.441478 0.092932 0.224 Uiso 1 1 calc R U . . .
H3B H 0.449522 0.378480 0.136064 0.224 Uiso 1 1 calc R U . . .
H3C H 0.422152 0.407054 0.063940 0.224 Uiso 1 1 calc R U . . .
C4 C 0.4698(16) 0.592(2) 0.1828(9) 0.116(10) Uani 1 1 d D U . . .
H4A H 0.535252 0.602361 0.174319 0.173 Uiso 1 1 calc R U . . .
H4B H 0.443733 0.664936 0.195726 0.173 Uiso 1 1 calc R U . . .
H4C H 0.463567 0.536627 0.216648 0.173 Uiso 1 1 calc R U . . .
C5 C 0.0603(12) 0.5395(19) 0.1329(8) 0.080(5) Uani 1 1 d D U . . .
C6 C 0.032(3) 0.631(2) 0.0836(12) 0.155(13) Uani 1 1 d D U . . .
H6A H -0.035018 0.634475 0.078465 0.232 Uiso 1 1 calc R U . . .
H6B H 0.055707 0.705314 0.098072 0.232 Uiso 1 1 calc R U . . .
H6C H 0.058755 0.612710 0.043025 0.232 Uiso 1 1 calc R U . . .
C7 C 0.022(2) 0.4226(18) 0.1113(14) 0.143(13) Uani 1 1 d D U . . .
H7A H -0.045305 0.425618 0.107848 0.215 Uiso 1 1 calc R U . . .
H7B H 0.046357 0.403469 0.070076 0.215 Uiso 1 1 calc R U . . .
H7C H 0.041477 0.364689 0.142217 0.215 Uiso 1 1 calc R U . . .
C8 C 0.0226(17) 0.571(3) 0.1979(9) 0.142(11) Uani 1 1 d D U . . .
H8A H -0.045000 0.572380 0.194937 0.213 Uiso 1 1 calc R U . . .
H8B H 0.043448 0.515424 0.229484 0.213 Uiso 1 1 calc R U . . .
H8C H 0.045409 0.646608 0.210380 0.213 Uiso 1 1 calc R U . . .
C9 C 0.2792(16) 0.758(2) 0.2601(11) 0.092(8) Uani 1 1 d D U . . .
H9A H 0.298341 0.817134 0.229276 0.111 Uiso 1 1 calc R U . . .
C10 C 0.359(2) 0.725(3) 0.3083(12) 0.131(10) Uani 1 1 d D U . . .
H10A H 0.366988 0.642115 0.310127 0.157 Uiso 1 1 calc R U . . .
H10B H 0.418057 0.760107 0.296099 0.157 Uiso 1 1 calc R U . . .
C11 C 0.330(2) 0.772(2) 0.3726(12) 0.134(11) Uani 1 1 d D U . . .
H11A H 0.380859 0.787093 0.404526 0.160 Uiso 1 1 calc R U . . .
C12 C 0.2703(16) 0.8773(18) 0.3519(11) 0.111(9) Uani 1 1 d D U . . .
C13 C 0.2085(14) 0.8046(19) 0.3068(10) 0.098(8) Uani 1 1 d D U . . .
C14 C 0.1661(18) 0.714(2) 0.3493(11) 0.104(9) Uani 1 1 d D U . . .
H14A H 0.147044 0.645119 0.325282 0.125 Uiso 1 1 calc R U . . .
H14B H 0.113075 0.743493 0.372310 0.125 Uiso 1 1 calc R U . . .
C15 C 0.2517(18) 0.691(3) 0.3943(15) 0.143(12) Uani 1 1 d D U . . .
H15A H 0.271439 0.611258 0.391249 0.172 Uiso 1 1 calc R U . . .
H15B H 0.236797 0.707497 0.438544 0.172 Uiso 1 1 calc R U . . .
C16 C 0.222(2) 0.932(3) 0.4086(12) 0.117(10) Uani 1 1 d D U . . .
H16A H 0.266597 0.976403 0.434077 0.175 Uiso 1 1 calc R U . . .
H16B H 0.172212 0.982728 0.392560 0.175 Uiso 1 1 calc R U . . .
H16C H 0.195275 0.872968 0.434639 0.175 Uiso 1 1 calc R U . . .
C17 C 0.333(2) 0.966(3) 0.3211(14) 0.135(11) Uani 1 1 d D U . . .
H17A H 0.369032 1.006315 0.354122 0.203 Uiso 1 1 calc R U . . .
H17B H 0.375521 0.926801 0.293289 0.203 Uiso 1 1 calc R U . . .
H17C H 0.295338 1.019545 0.296425 0.203 Uiso 1 1 calc R U . . .
C18 C 0.135(2) 0.881(3) 0.2710(15) 0.133(12) Uani 1 1 d D U . . .
H18A H 0.166489 0.936061 0.244998 0.199 Uiso 1 1 calc R U . . .
H18B H 0.094890 0.832831 0.243938 0.199 Uiso 1 1 calc R U . . .
H18C H 0.097999 0.920236 0.301718 0.199 Uiso 1 1 calc R U . . .
C19 C 0.3452(13) 0.289(3) 0.2645(13) 0.113(9) Uani 1 1 d D U . . .
H19A H 0.394915 0.335058 0.247700 0.170 Uiso 1 1 calc R U . . .
H19B H 0.350677 0.288991 0.310761 0.170 Uiso 1 1 calc R U . . .
H19C H 0.349599 0.211439 0.248794 0.170 Uiso 1 1 calc R U . . .
C20 C 0.2510(15) 0.340(2) 0.2430(11) 0.085(8) Uani 1 1 d D U . . .
H20A H 0.247027 0.421337 0.256391 0.102 Uiso 1 1 calc R U . . .
C21 C 0.1697(13) 0.272(2) 0.2679(9) 0.106(9) Uani 1 1 d D U . . .
H21A H 0.171266 0.194315 0.250594 0.127 Uiso 1 1 calc R U . . .
H21B H 0.111108 0.307908 0.252931 0.127 Uiso 1 1 calc R U . . .
C22 C 0.173(2) 0.266(3) 0.3407(10) 0.180(16) Uani 1 1 d D U . . .
H22A H 0.147905 0.192563 0.354175 0.216 Uiso 1 1 calc R U . . .
H22B H 0.237688 0.271602 0.356744 0.216 Uiso 1 1 calc R U . . .
C23 C 0.117(3) 0.362(3) 0.3697(12) 0.181(18) Uani 1 1 d D U . . .
H23A H 0.051925 0.357990 0.353530 0.218 Uiso 1 1 calc R U . . .
H23B H 0.142130 0.436485 0.357002 0.218 Uiso 1 1 calc R U . . .
C24 C 0.120(3) 0.354(3) 0.4430(12) 0.172(16) Uani 1 1 d D U . . .
H24A H 0.083798 0.415591 0.460494 0.257 Uiso 1 1 calc R U . . .
H24B H 0.093947 0.280838 0.455612 0.257 Uiso 1 1 calc R U . . .
H24C H 0.184024 0.359223 0.459080 0.257 Uiso 1 1 calc R U . . .
C25 C 0.2302(19) 0.3740(18) 0.0474(11) 0.085(7) Uani 1 1 d . U . . .
H25A H 0.225459 0.433807 0.015319 0.128 Uiso 1 1 calc R U . . .
H25B H 0.284879 0.327556 0.040383 0.128 Uiso 1 1 calc R U . . .
H25C H 0.174963 0.326268 0.044377 0.128 Uiso 1 1 calc R U . . .
C1T C 0.523(5) 0.296(4) 0.512(3) 0.122(11) Uiso 0.25 1 d DG U P A -1
C2T C 0.554(6) 0.382(5) 0.553(3) 0.122(11) Uiso 0.25 1 d DG U P A -1
H2T H 0.592363 0.365000 0.589074 0.146 Uiso 0.25 1 calc R U P A -1
C3T C 0.528(7) 0.495(4) 0.541(4) 0.122(11) Uiso 0.25 1 d G U P A -1
H3T H 0.548853 0.554018 0.568436 0.146 Uiso 0.25 1 calc R U P A -1
C4T C 0.471(6) 0.521(4) 0.488(4) 0.122(11) Uiso 0.25 1 d G U P A -1
H4T H 0.453297 0.597352 0.479392 0.146 Uiso 0.25 1 calc R U P A -1
C5T C 0.440(6) 0.434(5) 0.447(4) 0.122(11) Uiso 0.25 1 d G U P A -1
H5T H 0.401251 0.451667 0.410985 0.146 Uiso 0.25 1 calc R U P A -1
C6T C 0.466(6) 0.321(5) 0.459(3) 0.122(11) Uiso 0.25 1 d DG U P A -1
H6T H 0.444761 0.262647 0.431621 0.146 Uiso 0.25 1 calc R U P A -1
C7T C 0.550(7) 0.178(4) 0.525(4) 0.122(11) Uiso 0.25 1 d D U P A -1
H7T H 0.522204 0.128928 0.492159 0.183 Uiso 0.25 1 calc R U P A -1
H8T H 0.617026 0.171767 0.525118 0.183 Uiso 0.25 1 calc R U P A -1
H9T H 0.527860 0.155210 0.566278 0.183 Uiso 0.25 1 calc R U P A -1
C1S C 0.514(5) 0.411(4) 0.511(3) 0.122(11) Uiso 0.25 1 d DG U P B -2
C2S C 0.573(6) 0.339(6) 0.547(4) 0.122(11) Uiso 0.25 1 d DG U P B -2
H2S H 0.615173 0.371050 0.577199 0.146 Uiso 0.25 1 calc R U P B -2
C3S C 0.569(9) 0.222(5) 0.538(5) 0.122(11) Uiso 0.25 1 d G U P B -2
H3S H 0.609060 0.173434 0.562288 0.146 Uiso 0.25 1 calc R U P B -2
C4S C 0.506(11) 0.175(4) 0.493(6) 0.122(11) Uiso 0.25 1 d G U P B -2
H4S H 0.503983 0.095096 0.486902 0.146 Uiso 0.25 1 calc R U P B -2
C5S C 0.447(9) 0.246(6) 0.457(5) 0.122(11) Uiso 0.25 1 d G U P B -2
H5S H 0.405019 0.214375 0.426426 0.146 Uiso 0.25 1 calc R U P B -2
C6S C 0.451(6) 0.364(6) 0.466(4) 0.122(11) Uiso 0.25 1 d DG U P B -2
H6S H 0.411130 0.411992 0.441336 0.146 Uiso 0.25 1 calc R U P B -2
C7S C 0.518(8) 0.533(4) 0.520(4) 0.122(11) Uiso 0.25 1 d D U P B -2
H7S H 0.472177 0.569953 0.491277 0.183 Uiso 0.25 1 calc R U P B -2
H8S H 0.503595 0.551171 0.563735 0.183 Uiso 0.25 1 calc R U P B -2
H9S H 0.579459 0.560796 0.511182 0.183 Uiso 0.25 1 calc R U P B -2

loop_
_atom_site_aniso_label
_atom_site_aniso_U_11
_atom_site_aniso_U_22
_atom_site_aniso_U_33
_atom_site_aniso_U_23
_atom_site_aniso_U_13
_atom_site_aniso_U_12
I1 0.0673(8) 0.0807(9) 0.1047(10) -0.0178(14) 0.0017(6) -0.0009(15)
P1 0.089(5) 0.060(4) 0.097(5) 0.004(4) 0.005(4) -0.001(4)
P2 0.066(4) 0.062(4) 0.075(4) 0.000(3) 0.004(3) -0.003(4)
O1 0.063(10) 0.062(9) 0.112(12) -0.011(8) -0.004(8) -0.007(8)
N1 0.074(11) 0.077(14) 0.097(11) -0.008(13) 0.019(9) -0.004(14)
N2 0.061(10) 0.083(12) 0.101(11) -0.009(15) -0.015(8) -0.012(16)
N3 0.103(15) 0.047(10) 0.084(13) -0.006(9) -0.007(11) 0.009(10)
C1 0.073(10) 0.084(10) 0.100(10) 0.002(12) 0.020(9) -0.012(12)
C2 0.12(2) 0.17(2) 0.14(2) 0.019(19) 0.015(17) -0.036(18)
C3 0.14(2) 0.15(2) 0.17(2) -0.028(19) 0.049(19) -0.024(19)
C4 0.074(15) 0.15(2) 0.125(17) -0.009(15) 0.004(13) 0.006(14)
C5 0.069(10) 0.074(10) 0.096(10) -0.008(11) -0.016(8) 0.005(12)
C6 0.12(2) 0.16(2) 0.18(2) 0.05(2) -0.001(19) 0.024(19)
C7 0.10(2) 0.13(2) 0.20(2) -0.026(19) -0.033(18) -0.002(17)
C8 0.086(15) 0.19(2) 0.150(19) -0.01(2) 0.001(14) -0.024(19)
C9 0.096(14) 0.085(13) 0.097(12) -0.006(11) 0.009(11) -0.006(11)
C10 0.117(15) 0.136(15) 0.138(15) -0.014(12) -0.009(12) 0.009(12)
C11 0.134(16) 0.134(16) 0.132(15) 0.005(12) -0.009(12) 0.008(12)
C12 0.112(15) 0.103(14) 0.117(14) -0.003(11) 0.005(12) 0.000(11)
C13 0.082(13) 0.102(13) 0.111(13) -0.009(11) 0.008(11) 0.003(11)
C14 0.115(14) 0.099(14) 0.098(12) -0.007(10) 0.006(11) 0.005(11)
C15 0.149(17) 0.141(16) 0.138(16) 0.003(12) 0.001(13) 0.006(12)
C16 0.113(19) 0.128(19) 0.111(17) -0.025(16) 0.020(15) 0.021(16)
C17 0.15(2) 0.141(19) 0.113(17) -0.017(16) 0.013(16) -0.042(18)
C18 0.13(2) 0.119(19) 0.15(2) 0.003(17) 0.016(18) 0.046(17)
C19 0.087(17) 0.14(2) 0.112(17) 0.018(15) -0.017(14) -0.014(15)
C20 0.098(14) 0.075(12) 0.081(13) -0.009(10) -0.008(11) 0.004(11)
C21 0.107(14) 0.121(15) 0.090(12) 0.014(11) 0.006(11) 0.025(12)
C22 0.18(2) 0.19(2) 0.168(19) 0.002(13) 0.003(13) 0.023(14)
C23 0.18(2) 0.19(2) 0.18(2) -0.008(13) 0.005(14) 0.005(13)
C24 0.18(3) 0.20(3) 0.14(2) -0.020(18) 0.02(2) 0.01(2)
C25 0.108(18) 0.062(13) 0.085(15) 0.004(11) -0.003(13) 0.002(12)

loop_
_atom_type_symbol
_atom_type_description
_atom_type_scat_dispersion_real
_atom_type_scat_dispersion_imag
_atom_type_scat_source
C C 0.0181 0.0091 'International Tables Vol C Tables 4.2.6.8 and 6.1.1.4'
H H 0.0000 0.0000 'International Tables Vol C Tables 4.2.6.8 and 6.1.1.4'
N N 0.0311 0.0180 'International Tables Vol C Tables 4.2.6.8 and 6.1.1.4'
O O 0.0492 0.0322 'International Tables Vol C Tables 4.2.6.8 and 6.1.1.4'
P P 0.2955 0.4335 'International Tables Vol C Tables 4.2.6.8 and 6.1.1.4'
I I -0.3257 6.8362 'International Tables Vol C Tables 4.2.6.8 and 6.1.1.4'

loop_
_geom_angle_atom_site_label_1
_geom_angle_atom_site_label_2
_geom_angle_atom_site_label_3
_geom_angle
_geom_angle_site_symmetry_1
_geom_angle_site_symmetry_3
_geom_angle_publ_flag
O1 P1 N2 100.6(8) . . ?
O1 P1 N1 103.1(9) . . ?
N2 P1 N1 79.5(11) . . ?
N3 P2 N1 115.5(11) . . ?
N3 P2 N2 117.9(10) . . ?
N1 P2 N2 84.8(12) . . ?
N3 P2 C25 104.3(11) . . ?
N1 P2 C25 118.2(10) . . ?
N2 P2 C25 116.3(11) . . ?
C9 O1 P1 119.2(14) . . ?
C1 N1 P2 135.9(18) . . ?
C1 N1 P1 124.2(18) . . ?
P2 N1 P1 97.9(9) . . ?
C5 N2 P2 130.9(19) . . ?
C5 N2 P1 131(2) . . ?
P2 N2 P1 97.9(8) . . ?
C20 N3 P2 124.7(14) . . ?
C20 N3 H3 117.6 . . ?
P2 N3 H3 117.6 . . ?
N1 C1 C4 109.1(14) . . ?
N1 C1 C3 108(2) . . ?
C4 C1 C3 110.3(12) . . ?
N1 C1 C2 109.1(18) . . ?
C4 C1 C2 110.1(12) . . ?
C3 C1 C2 110.1(11) . . ?
C1 C2 H2A 109.5 . . ?
C1 C2 H2B 109.5 . . ?
H2A C2 H2B 109.5 . . ?
C1 C2 H2C 109.5 . . ?
H2A C2 H2C 109.5 . . ?
H2B C2 H2C 109.5 . . ?
C1 C3 H3A 109.5 . . ?
C1 C3 H3B 109.5 . . ?
H3A C3 H3B 109.5 . . ?
C1 C3 H3C 109.5 . . ?
H3A C3 H3C 109.5 . . ?
H3B C3 H3C 109.5 . . ?
C1 C4 H4A 109.5 . . ?
C1 C4 H4B 109.5 . . ?
H4A C4 H4B 109.5 . . ?
C1 C4 H4C 109.5 . . ?
H4A C4 H4C 109.5 . . ?
H4B C4 H4C 109.5 . . ?
N2 C5 C8 108.3(15) . . ?
N2 C5 C7 111(2) . . ?
C8 C5 C7 110.3(12) . . ?
N2 C5 C6 107(2) . . ?
C8 C5 C6 109.7(12) . . ?
C7 C5 C6 110.1(12) . . ?
C5 C6 H6A 109.5 . . ?
C5 C6 H6B 109.5 . . ?
H6A C6 H6B 109.5 . . ?
C5 C6 H6C 109.5 . . ?
H6A C6 H6C 109.5 . . ?
H6B C6 H6C 109.5 . . ?
C5 C7 H7A 109.5 . . ?
C5 C7 H7B 109.5 . . ?
H7A C7 H7B 109.5 . . ?
C5 C7 H7C 109.5 . . ?
H7A C7 H7C 109.5 . . ?
H7B C7 H7C 109.5 . . ?
C5 C8 H8A 109.5 . . ?
C5 C8 H8B 109.5 . . ?
H8A C8 H8B 109.5 . . ?
C5 C8 H8C 109.5 . . ?
H8A C8 H8C 109.5 . . ?
H8B C8 H8C 109.5 . . ?
O1 C9 C13 110.7(18) . . ?
O1 C9 C10 109(2) . . ?
C13 C9 C10 99.5(18) . . ?
O1 C9 H9A 112.4 . . ?
C13 C9 H9A 112.4 . . ?
C10 C9 H9A 112.4 . . ?
C11 C10 C9 105(2) . . ?
C11 C10 H10A 110.7 . . ?
C9 C10 H10A 110.7 . . ?
C11 C10 H10B 110.7 . . ?
C9 C10 H10B 110.7 . . ?
H10A C10 H10B 108.8 . . ?
C10 C11 C15 106(3) . . ?
C10 C11 C12 102(2) . . ?
C15 C11 C12 100(2) . . ?
C10 C11 H11A 115.8 . . ?
C15 C11 H11A 115.8 . . ?
C12 C11 H11A 115.8 . . ?
C13 C12 C17 117(2) . . ?
C13 C12 C16 116(2) . . ?
C17 C12 C16 110(2) . . ?
C13 C12 C11 91.9(18) . . ?
C17 C12 C11 109(2) . . ?
C16 C12 C11 112(2) . . ?
C14 C13 C12 104.9(18) . . ?
C14 C13 C9 115(2) . . ?
C12 C13 C9 102.0(17) . . ?
C14 C13 C18 114(2) . . ?
C12 C13 C18 110(2) . . ?
C9 C13 C18 110(2) . . ?
C13 C14 C15 99(2) . . ?
C13 C14 H14A 112.1 . . ?
C15 C14 H14A 112.1 . . ?
C13 C14 H14B 112.1 . . ?
C15 C14 H14B 112.1 . . ?
H14A C14 H14B 109.7 . . ?
C14 C15 C11 107(2) . . ?
C14 C15 H15A 110.4 . . ?
C11 C15 H15A 110.4 . . ?
C14 C15 H15B 110.4 . . ?
C11 C15 H15B 110.4 . . ?
H15A C15 H15B 108.6 . . ?
C12 C16 H16A 109.5 . . ?
C12 C16 H16B 109.5 . . ?
H16A C16 H16B 109.5 . . ?
C12 C16 H16C 109.5 . . ?
H16A C16 H16C 109.5 . . ?
H16B C16 H16C 109.5 . . ?
C12 C17 H17A 109.5 . . ?
C12 C17 H17B 109.5 . . ?
H17A C17 H17B 109.5 . . ?
C12 C17 H17C 109.5 . . ?
H17A C17 H17C 109.5 . . ?
H17B C17 H17C 109.5 . . ?
C13 C18 H18A 109.5 . . ?
C13 C18 H18B 109.5 . . ?
H18A C18 H18B 109.5 . . ?
C13 C18 H18C 109.5 . . ?
H18A C18 H18C 109.5 . . ?
H18B C18 H18C 109.5 . . ?
C20 C19 H19A 109.5 . . ?
C20 C19 H19B 109.5 . . ?
H19A C19 H19B 109.5 . . ?
C20 C19 H19C 109.5 . . ?
H19A C19 H19C 109.5 . . ?
H19B C19 H19C 109.5 . . ?
C21 C20 N3 107.9(18) . . ?
C21 C20 C19 112.1(12) . . ?
N3 C20 C19 105.4(19) . . ?
C21 C20 H20A 110.4 . . ?
N3 C20 H20A 110.4 . . ?
C19 C20 H20A 110.4 . . ?
C20 C21 C22 111.9(13) . . ?
C20 C21 H21A 109.2 . . ?
C22 C21 H21A 109.2 . . ?
C20 C21 H21B 109.2 . . ?
C22 C21 H21B 109.2 . . ?
H21A C21 H21B 107.9 . . ?
C23 C22 C21 111.9(13) . . ?
C23 C22 H22A 109.2 . . ?
C21 C22 H22A 109.2 . . ?
C23 C22 H22B 109.2 . . ?
C21 C22 H22B 109.2 . . ?
H22A C22 H22B 107.9 . . ?
C22 C23 C24 110.8(14) . . ?
C22 C23 H23A 109.5 . . ?
C24 C23 H23A 109.5 . . ?
C22 C23 H23B 109.5 . . ?
C24 C23 H23B 109.5 . . ?
H23A C23 H23B 108.1 . . ?
C23 C24 H24A 109.5 . . ?
C23 C24 H24B 109.5 . . ?
H24A C24 H24B 109.5 . . ?
C23 C24 H24C 109.5 . . ?
H24A C24 H24C 109.5 . . ?
H24B C24 H24C 109.5 . . ?
P2 C25 H25A 109.5 . . ?
P2 C25 H25B 109.5 . . ?
H25A C25 H25B 109.5 . . ?
P2 C25 H25C 109.5 . . ?
H25A C25 H25C 109.5 . . ?
H25B C25 H25C 109.5 . . ?
C2T C1T C6T 120.0 . . ?
C2T C1T C7T 120.1(8) . . ?
C6T C1T C7T 119.9(8) . . ?
C1T C2T C3T 120.0 . . ?
C1T C2T H2T 120.0 . . ?
C3T C2T H2T 120.0 . . ?
C4T C3T C2T 120.0 . . ?
C4T C3T H3T 120.0 . . ?
C2T C3T H3T 120.0 . . ?
C3T C4T C5T 120.0 . . ?
C3T C4T H4T 120.0 . . ?
C5T C4T H4T 120.0 . . ?
C6T C5T C4T 120.0 . . ?
C6T C5T H5T 120.0 . . ?
C4T C5T H5T 120.0 . . ?
C5T C6T C1T 120.0 . . ?
C5T C6T H6T 120.0 . . ?
C1T C6T H6T 120.0 . . ?
C1T C7T H7T 109.5 . . ?
C1T C7T H8T 109.5 . . ?
H7T C7T H8T 109.5 . . ?
C1T C7T H9T 109.5 . . ?
H7T C7T H9T 109.5 . . ?
H8T C7T H9T 109.5 . . ?
C2S C1S C6S 120.0 . . ?
C2S C1S C7S 120.0(8) . . ?
C6S C1S C7S 120.0(8) . . ?
C3S C2S C1S 120.0 . . ?
C3S C2S H2S 120.0 . . ?
C1S C2S H2S 120.0 . . ?
C2S C3S C4S 120.0 . . ?
C2S C3S H3S 120.0 . . ?
C4S C3S H3S 120.0 . . ?
C5S C4S C3S 120.0 . . ?
C5S C4S H4S 120.0 . . ?
C3S C4S H4S 120.0 . . ?
C4S C5S C6S 120.0 . . ?
C4S C5S H5S 120.0 . . ?
C6S C5S H5S 120.0 . . ?
C5S C6S C1S 120.0 . . ?
C5S C6S H6S 120.0 . . ?
C1S C6S H6S 120.0 . . ?
C1S C7S H7S 109.5 . . ?
C1S C7S H8S 109.5 . . ?
H7S C7S H8S 109.5 . . ?
C1S C7S H9S 109.5 . . ?
H7S C7S H9S 109.5 . . ?
H8S C7S H9S 109.5 . . ?

loop_
_geom_bond_atom_site_label_1
_geom_bond_atom_site_label_2
_geom_bond_distance
_geom_bond_site_symmetry_2
_geom_bond_publ_flag
P1 O1 1.627(17) . ?
P1 N2 1.69(2) . ?
P1 N1 1.75(2) . ?
P2 N3 1.57(2) . ?
P2 N1 1.60(2) . ?
P2 N2 1.66(2) . ?
P2 C25 1.76(2) . ?
O1 C9 1.47(3) . ?
N1 C1 1.50(2) . ?
N2 C5 1.49(2) . ?
N3 C20 1.52(3) . ?
N3 H3 0.8700 . ?
C1 C4 1.532(13) . ?
C1 C3 1.534(13) . ?
C1 C2 1.539(13) . ?
C2 H2A 0.9700 . ?
C2 H2B 0.9700 . ?
C2 H2C 0.9700 . ?
C3 H3A 0.9700 . ?
C3 H3B 0.9700 . ?
C3 H3C 0.9700 . ?
C4 H4A 0.9700 . ?
C4 H4B 0.9700 . ?
C4 H4C 0.9700 . ?
C5 C8 1.532(13) . ?
C5 C7 1.532(13) . ?
C5 C6 1.534(13) . ?
C6 H6A 0.9700 . ?
C6 H6B 0.9700 . ?
C6 H6C 0.9700 . ?
C7 H7A 0.9700 . ?
C7 H7B 0.9700 . ?
C7 H7C 0.9700 . ?
C8 H8A 0.9700 . ?
C8 H8B 0.9700 . ?
C8 H8C 0.9700 . ?
C9 C13 1.535(14) . ?
C9 C10 1.548(14) . ?
C9 H9A 0.9900 . ?
C10 C11 1.531(14) . ?
C10 H10A 0.9800 . ?
C10 H10B 0.9800 . ?
C11 C15 1.546(14) . ?
C11 C12 1.548(14) . ?
C11 H11A 0.9900 . ?
C12 C13 1.530(14) . ?
C12 C17 1.532(14) . ?
C12 C16 1.543(14) . ?
C13 C14 1.529(14) . ?
C13 C18 1.548(14) . ?
C14 C15 1.542(14) . ?
C14 H14A 0.9800 . ?
C14 H14B 0.9800 . ?
C15 H15A 0.9800 . ?
C15 H15B 0.9800 . ?
C16 H16A 0.9700 . ?
C16 H16B 0.9700 . ?
C16 H16C 0.9700 . ?
C17 H17A 0.9700 . ?
C17 H17B 0.9700 . ?
C17 H17C 0.9700 . ?
C18 H18A 0.9700 . ?
C18 H18B 0.9700 . ?
C18 H18C 0.9700 . ?
C19 C20 1.529(13) . ?
C19 H19A 0.9700 . ?
C19 H19B 0.9700 . ?
C19 H19C 0.9700 . ?
C20 C21 1.521(13) . ?
C20 H20A 0.9900 . ?
C21 C22 1.529(13) . ?
C21 H21A 0.9800 . ?
C21 H21B 0.9800 . ?
C22 C23 1.520(14) . ?
C22 H22A 0.9800 . ?
C22 H22B 0.9800 . ?
C23 C24 1.540(14) . ?
C23 H23A 0.9800 . ?
C23 H23B 0.9800 . ?
C24 H24A 0.9700 . ?
C24 H24B 0.9700 . ?
C24 H24C 0.9700 . ?
C25 H25A 0.9700 . ?
C25 H25B 0.9700 . ?
C25 H25C 0.9700 . ?
C1T C2T 1.3900 . ?
C1T C6T 1.3900 . ?
C1T C7T 1.446(9) . ?
C2T C3T 1.3900 . ?
C2T H2T 0.9400 . ?
C3T C4T 1.3900 . ?
C3T H3T 0.9400 . ?
C4T C5T 1.3900 . ?
C4T H4T 0.9400 . ?
C5T C6T 1.3900 . ?
C5T H5T 0.9400 . ?
C6T H6T 0.9400 . ?
C7T H7T 0.9700 . ?
C7T H8T 0.9700 . ?
C7T H9T 0.9700 . ?
C1S C2S 1.3900 . ?
C1S C6S 1.3900 . ?
C1S C7S 1.446(9) . ?
C2S C3S 1.3900 . ?
C2S H2S 0.9400 . ?
C3S C4S 1.3900 . ?
C3S H3S 0.9400 . ?
C4S C5S 1.3900 . ?
C4S H4S 0.9400 . ?
C5S C6S 1.3900 . ?
C5S H5S 0.9400 . ?
C6S H6S 0.9400 . ?
C7S H7S 0.9700 . ?
C7S H8S 0.9700 . ?
C7S H9S 0.9700 . ?

loop_
_geom_torsion_atom_site_label_1
_geom_torsion_atom_site_label_2
_geom_torsion_atom_site_label_3
_geom_torsion_atom_site_label_4
_geom_torsion
_geom_torsion_site_symmetry_1
_geom_torsion_site_symmetry_2
_geom_torsion_site_symmetry_3
_geom_torsion_site_symmetry_4
_geom_torsion_publ_flag
N2 P1 O1 C9 -161.3(15) . . . . ?
N1 P1 O1 C9 117.2(16) . . . . ?
N3 P2 N1 C1 77(2) . . . . ?
N2 P2 N1 C1 -164(2) . . . . ?
C25 P2 N1 C1 -47(3) . . . . ?
N3 P2 N1 P1 -119.4(11) . . . . ?
N2 P2 N1 P1 -0.9(9) . . . . ?
C25 P2 N1 P1 116.3(12) . . . . ?
O1 P1 N1 C1 -94.6(15) . . . . ?
N2 P1 N1 C1 166.9(16) . . . . ?
O1 P1 N1 P2 99.4(9) . . . . ?
N2 P1 N1 P2 0.9(9) . . . . ?
N3 P2 N2 C5 -71.8(19) . . . . ?
N1 P2 N2 C5 172.0(18) . . . . ?
C25 P2 N2 C5 53(2) . . . . ?
N3 P2 N2 P1 117.1(12) . . . . ?
N1 P2 N2 P1 0.9(9) . . . . ?
C25 P2 N2 P1 -118.0(11) . . . . ?
O1 P1 N2 C5 86.5(17) . . . . ?
N1 P1 N2 C5 -172.0(17) . . . . ?
O1 P1 N2 P2 -102.4(9) . . . . ?
N1 P1 N2 P2 -0.9(9) . . . . ?
N1 P2 N3 C20 52(2) . . . . ?
N2 P2 N3 C20 -46(2) . . . . ?
C25 P2 N3 C20 -176.2(19) . . . . ?
P2 N1 C1 C4 -132.0(19) . . . . ?
P1 N1 C1 C4 68.1(19) . . . . ?
P2 N1 C1 C3 -12(2) . . . . ?
P1 N1 C1 C3 -171.9(14) . . . . ?
P2 N1 C1 C2 108(2) . . . . ?
P1 N1 C1 C2 -52.2(18) . . . . ?
P2 N2 C5 C8 123.8(18) . . . . ?
P1 N2 C5 C8 -68(2) . . . . ?
P2 N2 C5 C7 2(2) . . . . ?
P1 N2 C5 C7 170.8(16) . . . . ?
P2 N2 C5 C6 -118(2) . . . . ?
P1 N2 C5 C6 50(2) . . . . ?
P1 O1 C9 C13 126.6(17) . . . . ?
P1 O1 C9 C10 -125.0(18) . . . . ?
O1 C9 C10 C11 -124(2) . . . . ?
C13 C9 C10 C11 -8(3) . . . . ?
C9 C10 C11 C15 74(3) . . . . ?
C9 C10 C11 C12 -30(3) . . . . ?
C10 C11 C12 C13 54(2) . . . . ?
C15 C11 C12 C13 -55(2) . . . . ?
C10 C11 C12 C17 -65(3) . . . . ?
C15 C11 C12 C17 -174(2) . . . . ?
C10 C11 C12 C16 173(2) . . . . ?
C15 C11 C12 C16 65(3) . . . . ?
C17 C12 C13 C14 171(2) . . . . ?
C16 C12 C13 C14 -57(3) . . . . ?
C11 C12 C13 C14 59.2(19) . . . . ?
C17 C12 C13 C9 52(3) . . . . ?
C16 C12 C13 C9 -177(2) . . . . ?
C11 C12 C13 C9 -61(2) . . . . ?
C17 C12 C13 C18 -66(3) . . . . ?
C16 C12 C13 C18 66(3) . . . . ?
C11 C12 C13 C18 -178(2) . . . . ?
O1 C9 C13 C14 45(3) . . . . ?
C10 C9 C13 C14 -69(3) . . . . ?
O1 C9 C13 C12 158.0(19) . . . . ?
C10 C9 C13 C12 44(3) . . . . ?
O1 C9 C13 C18 -85(3) . . . . ?
C10 C9 C13 C18 161(3) . . . . ?
C12 C13 C14 C15 -38(2) . . . . ?
C9 C13 C14 C15 73(3) . . . . ?
C18 C13 C14 C15 -159(2) . . . . ?
C13 C14 C15 C11 1(3) . . . . ?
C10 C11 C15 C14 -70(3) . . . . ?
C12 C11 C15 C14 35(3) . . . . ?
P2 N3 C20 C21 122.0(18) . . . . ?
P2 N3 C20 C19 -118.0(19) . . . . ?
N3 C20 C21 C22 174.6(16) . . . . ?
C19 C20 C21 C22 59(2) . . . . ?
C20 C21 C22 C23 93(3) . . . . ?
C21 C22 C23 C24 179(3) . . . . ?
C6T C1T C2T C3T 0.0 . . . . ?
C7T C1T C2T C3T 180.0(4) . . . . ?
C1T C2T C3T C4T 0.0 . . . . ?
C2T C3T C4T C5T 0.0 . . . . ?
C3T C4T C5T C6T 0.0 . . . . ?
C4T C5T C6T C1T 0.0 . . . . ?
C2T C1T C6T C5T 0.0 . . . . ?
C7T C1T C6T C5T -180.0(4) . . . . ?
C6S C1S C2S C3S 0.0 . . . . ?
C7S C1S C2S C3S 180.0(4) . . . . ?
C1S C2S C3S C4S 0.0 . . . . ?
C2S C3S C4S C5S 0.0 . . . . ?
C3S C4S C5S C6S 0.0 . . . . ?
C4S C5S C6S C1S 0.0 . . . . ?
C2S C1S C6S C5S 0.0 . . . . ?
C7S C1S C6S C5S -180.0(4) . . . . ?
